data_7034447
loop_
_publ_author_name
'Shu, Yu-Bo'
'Tu, Na'
'Shi, Hua-Tian'
'Yin, Ye-Gao'
'Liu, Wei-Sheng'

_publ_section_title
;
 Photodimerization behaviour of 1D-3D Zn(ii) coordination polymers with
 tetrazolyl styrylpyridine.
;
_journal_issue 16
_journal_name_full 'Dalton transactions (Cambridge, England : 2003)'
_journal_page_first 7131
_journal_page_last 7134
_journal_paper_doi 10.1039/c5dt00614g
_journal_volume 44
_journal_year 2015
_chemical_formula_moiety 'C28 H21 Cl N10 O Zn2'
_chemical_formula_sum 'C28 H21 Cl N10 O Zn2'
_chemical_formula_weight 679.78
_chemical_name_systematic
;
?
;
_space_group_IT_number 14
_symmetry_cell_setting monoclinic
_symmetry_space_group_name_Hall '-P 2yab'
_symmetry_space_group_name_H-M 'P 1 21/a 1'
_atom_sites_solution_hydrogens geom
_atom_sites_solution_primary direct
_atom_sites_solution_secondary difmap
_audit_creation_method SHELXL-97
_audit_update_record
;
2011-08-28 deposited with the CCDC.
2015-03-05 downloaded from the CCDC.
;
_cell_angle_alpha 90.00
_cell_angle_beta 102.8280(10)
_cell_angle_gamma 90.00
_cell_formula_units_Z 4
_cell_length_a 11.1101(8)
_cell_length_b 17.9059(13)
_cell_length_c 14.2992(10)
_cell_measurement_temperature 295(2)
_cell_volume 2773.6(3)
_computing_structure_refinement 'SHELXL-97 (Sheldrick, 1997)'
_computing_structure_solution 'SHELXS-97 (Sheldrick, 1990)'
_diffrn_ambient_temperature 295(2)
_diffrn_measured_fraction_theta_full 0.999
_diffrn_measured_fraction_theta_max 0.999
_diffrn_radiation_monochromator graphite
_diffrn_radiation_source 'fine-focus sealed tube'
_diffrn_radiation_type MoK\a
_diffrn_radiation_wavelength 0.71073
_diffrn_reflns_av_R_equivalents 0.0444
_diffrn_reflns_av_sigmaI/netI 0.0464
_diffrn_reflns_limit_h_max 13
_diffrn_reflns_limit_h_min -13
_diffrn_reflns_limit_k_max 18
_diffrn_reflns_limit_k_min -21
_diffrn_reflns_limit_l_max 16
_diffrn_reflns_limit_l_min -17
_diffrn_reflns_number 15292
_diffrn_reflns_theta_full 25.00
_diffrn_reflns_theta_max 25.00
_diffrn_reflns_theta_min 1.85
_exptl_absorpt_coefficient_mu 1.869
_exptl_absorpt_correction_T_max 0.933
_exptl_absorpt_correction_T_min 0.882
_exptl_crystal_colour brown
_exptl_crystal_density_diffrn 1.628
_exptl_crystal_density_method 'not measured'
_exptl_crystal_description Block
_exptl_crystal_F_000 1376.0
_exptl_crystal_size_max 0.20
_exptl_crystal_size_mid 0.15
_exptl_crystal_size_min 0.10
_refine_diff_density_max 0.701
_refine_diff_density_min -0.468
_refine_diff_density_rms 0.101
_refine_ls_extinction_method none
_refine_ls_goodness_of_fit_ref 1.051
_refine_ls_hydrogen_treatment mixed
_refine_ls_matrix_type full
_refine_ls_number_parameters 379
_refine_ls_number_reflns 4872
_refine_ls_number_restraints 0
_refine_ls_restrained_S_all 1.051
_refine_ls_R_factor_all 0.0589
_refine_ls_R_factor_gt 0.0474
_refine_ls_shift/su_max 0.002
_refine_ls_shift/su_mean 0.000
_refine_ls_structure_factor_coef Fsqd
_refine_ls_weighting_details 'calc w=1/[\s^2^(Fo^2^)+(0.0610P)^2^+1.9585P] where P=(Fo^2^+2Fc^2^)/3'
_refine_ls_weighting_scheme calc
_refine_ls_wR_factor_gt 0.1124
_refine_ls_wR_factor_ref 0.1182
_reflns_number_gt 4116
_reflns_number_total 4867
_reflns_threshold_expression >2sigma(I)
_cod_data_source_file c5dt00614g2.cif
_cod_data_source_block compound_1
_cod_depositor_comments 'Adding full bibliography for 7034443--7034448.cif.'
_cod_original_sg_symbol_H-M P21/a
_cod_database_code 7034447

loop_
_symmetry_equiv_pos_as_xyz
'x, y, z'
'-x+1/2, y+1/2, -z'
'-x, -y, -z'
'x-1/2, -y-1/2, z'

loop_
_atom_site_label
_atom_site_type_symbol
_atom_site_fract_x
_atom_site_fract_y
_atom_site_fract_z
_atom_site_U_iso_or_equiv
_atom_site_adp_type
_atom_site_occupancy
_atom_site_symmetry_multiplicity
_atom_site_calc_flag
_atom_site_refinement_flags
Zn1 Zn 0.57623(4) 1.01227(3) 0.28354(3) 0.03493(15) Uani 1 1 d .
Zn2 Zn 0.54096(4) 0.83555(3) 0.37881(3) 0.03453(15) Uani 1 1 d .
Cl1 Cl 0.71654(11) 1.06438(7) 0.21286(8) 0.0533(3) Uani 1 1 d .
N5 N 0.4325(3) 0.89164(19) 0.4557(2) 0.0368(8) Uani 1 1 d .
O1 O 0.5987(2) 0.90695(15) 0.29980(19) 0.0400(6) Uani 1 1 d .
H1 H 0.6766 0.9018 0.3147 0.048 Uiso 1 1 d R
N4 N 0.4905(3) 0.90628(19) 0.5468(2) 0.0387(8) Uani 1 1 d .
N6 N 0.6860(3) 0.80560(19) 0.4844(2) 0.0392(8) Uani 1 1 d .
C14 C 0.3183(3) 0.9209(2) 0.4442(3) 0.0353(9) Uani 1 1 d .
C11 C 0.2188(3) 0.9212(2) 0.3578(3) 0.0378(9) Uani 1 1 d .
C15 C 0.6895(5) 0.7448(3) 0.5389(3) 0.0559(12) Uani 1 1 d .
H15 H 0.6279 0.7089 0.5221 0.067 Uiso 1 1 calc R
C22 C 1.0693(4) 0.7323(3) 0.8978(3) 0.0464(11) Uani 1 1 d .
C10 C 0.2325(4) 0.8974(3) 0.2695(3) 0.0522(12) Uani 1 1 d .
H10 H 0.3081 0.8779 0.2634 0.063 Uiso 1 1 calc R
C17 C 0.8773(4) 0.7855(3) 0.6471(3) 0.0518(12) Uani 1 1 d .
C16 C 0.7838(5) 0.7337(3) 0.6206(3) 0.0622(14) Uani 1 1 d .
H16 H 0.7835 0.6910 0.6576 0.075 Uiso 1 1 calc R
C18 C 0.8746(4) 0.8453(3) 0.5879(3) 0.0595(13) Uani 1 1 d .
H18 H 0.9377 0.8805 0.6008 0.071 Uiso 1 1 calc R
C13 C 0.0095(4) 0.9524(3) 0.2856(4) 0.0686(16) Uani 1 1 d .
H13 H -0.0666 0.9707 0.2919 0.082 Uiso 1 1 calc R
C21 C 0.9803(4) 0.7347(3) 0.8043(3) 0.0560(12) Uani 1 1 d .
H21 H 0.9187 0.6986 0.7943 0.067 Uiso 1 1 calc R
C12 C 0.1042(4) 0.9474(3) 0.3651(3) 0.0636(14) Uani 1 1 d .
H12 H 0.0914 0.9618 0.4246 0.076 Uiso 1 1 calc R
C27 C 1.1723(5) 0.7781(3) 0.9219(3) 0.0588(13) Uani 1 1 d .
H27 H 1.1891 0.8120 0.8771 0.071 Uiso 1 1 calc R
C23 C 1.0493(4) 0.6822(3) 0.9657(3) 0.0543(12) Uani 1 1 d .
H23 H 0.9826 0.6497 0.9501 0.065 Uiso 1 1 calc R
C8 C 0.0248(4) 0.9306(3) 0.1961(3) 0.0499(11) Uani 1 1 d .
C19 C 0.7792(4) 0.8540(3) 0.5093(3) 0.0543(12) Uani 1 1 d .
H19 H 0.7794 0.8960 0.4711 0.065 Uiso 1 1 calc R
C20 C 0.9779(5) 0.7805(3) 0.7358(3) 0.0590(13) Uani 1 1 d .
H20 H 1.0439 0.8133 0.7413 0.071 Uiso 1 1 calc R
C9 C 0.1368(4) 0.9015(3) 0.1894(3) 0.0524(12) Uani 1 1 d .
H9 H 0.1483 0.8845 0.1306 0.063 Uiso 1 1 calc R
C25 C 1.2265(4) 0.7249(2) 1.0799(3) 0.0376(9) Uani 1 1 d .
C6 C -0.0866(4) 0.9236(3) 0.0228(3) 0.0545(12) Uani 1 1 d .
H6 H -0.0205 0.8992 0.0060 0.065 Uiso 1 1 calc R
C24 C 1.1247(4) 0.6789(3) 1.0557(3) 0.0535(12) Uani 1 1 d .
H24 H 1.1070 0.6455 1.1007 0.064 Uiso 1 1 calc R
C26 C 1.2503(4) 0.7741(3) 1.0119(3) 0.0555(12) Uani 1 1 d .
H26 H 1.3193 0.8048 1.0267 0.067 Uiso 1 1 calc R
C7 C -0.0781(4) 0.9411(3) 0.1141(3) 0.0546(12) Uani 1 1 d .
H7 H -0.1480 0.9632 0.1278 0.066 Uiso 1 1 calc R
N10 N 1.4038(3) 0.7699(2) 1.2027(2) 0.0399(8) Uani 1 1 d .
C28 C 1.3059(4) 0.7247(2) 1.1771(3) 0.0363(9) Uani 1 1 d .
N7 N 1.2853(3) 0.6854(2) 1.2513(2) 0.0496(9) Uani 1 1 d .
C2 C -0.2154(4) 0.9077(3) -0.1424(3) 0.0480(11) Uani 1 1 d .
H2 H -0.1566 0.8751 -0.1563 0.058 Uiso 1 1 calc R
C4 C -0.2865(4) 0.9905(3) -0.0392(3) 0.0557(13) Uani 1 1 d .
H4 H -0.2769 1.0156 0.0190 0.067 Uiso 1 1 calc R
C3 C -0.1964(4) 0.9409(2) -0.0536(3) 0.0431(10) Uani 1 1 d .
N9 N 1.4423(3) 0.75689(19) 1.2977(2) 0.0404(8) Uani 1 1 d .
N2 N 0.3049(3) 0.9528(2) 0.5250(2) 0.0414(8) Uani 1 1 d .
N3 N 0.4130(3) 0.94248(19) 0.5859(2) 0.0375(8) Uani 1 1 d .
N8 N 1.3724(3) 0.7076(2) 1.3273(2) 0.0497(9) Uani 1 1 d .
C1 C -0.3213(4) 0.9225(2) -0.2108(3) 0.0455(10) Uani 1 1 d .
H1A H -0.3321 0.8989 -0.2700 0.055 Uiso 1 1 calc R
C5 C -0.3892(4) 1.0028(3) -0.1101(3) 0.0546(12) Uani 1 1 d .
H5 H -0.4485 1.0359 -0.0983 0.066 Uiso 1 1 calc R
N1 N -0.4086(3) 0.9690(2) -0.1962(2) 0.0408(8) Uani 1 1 d .

loop_
_atom_site_aniso_label
_atom_site_aniso_U_11
_atom_site_aniso_U_22
_atom_site_aniso_U_33
_atom_site_aniso_U_23
_atom_site_aniso_U_13
_atom_site_aniso_U_12
Zn1 0.0361(3) 0.0383(3) 0.0265(2) -0.00076(19) -0.00117(18) 0.0064(2)
Zn2 0.0339(3) 0.0371(3) 0.0287(2) -0.00302(19) -0.00148(18) 0.00192(19)
Cl1 0.0547(7) 0.0521(7) 0.0580(7) 0.0071(5) 0.0234(5) 0.0095(5)
N5 0.0347(17) 0.047(2) 0.0257(16) -0.0045(14) -0.0004(13) 0.0032(15)
O1 0.0381(14) 0.0373(16) 0.0438(15) 0.0013(13) 0.0072(12) 0.0044(12)
N4 0.0376(18) 0.046(2) 0.0279(17) -0.0066(15) -0.0027(14) 0.0037(16)
N6 0.0406(18) 0.041(2) 0.0319(17) 0.0023(15) -0.0006(14) 0.0096(16)
C14 0.035(2) 0.035(2) 0.033(2) -0.0028(17) 0.0018(16) -0.0010(17)
C11 0.034(2) 0.044(3) 0.032(2) -0.0029(18) -0.0001(16) 0.0028(18)
C15 0.060(3) 0.051(3) 0.050(3) 0.006(2) -0.001(2) 0.004(2)
C22 0.043(2) 0.052(3) 0.039(2) -0.008(2) -0.0038(18) 0.005(2)
C10 0.044(2) 0.061(3) 0.046(2) -0.007(2) -0.004(2) 0.016(2)
C17 0.050(3) 0.057(3) 0.043(2) -0.007(2) -0.003(2) 0.013(2)
C16 0.080(4) 0.055(3) 0.049(3) 0.019(2) 0.010(3) 0.022(3)
C18 0.052(3) 0.068(3) 0.049(3) 0.001(3) -0.011(2) 0.001(2)
C13 0.039(3) 0.098(4) 0.060(3) -0.017(3) -0.008(2) 0.024(3)
C21 0.056(3) 0.060(3) 0.046(3) -0.003(2) -0.001(2) 0.011(2)
C12 0.048(3) 0.091(4) 0.044(3) -0.021(3) -0.005(2) 0.012(3)
C27 0.075(3) 0.062(3) 0.034(2) 0.012(2) 0.001(2) -0.010(3)
C23 0.043(2) 0.066(3) 0.047(3) -0.006(2) -0.003(2) -0.016(2)
C8 0.043(2) 0.056(3) 0.044(2) -0.006(2) -0.0064(19) 0.009(2)
C19 0.054(3) 0.053(3) 0.047(3) 0.008(2) -0.009(2) 0.000(2)
C20 0.059(3) 0.060(3) 0.054(3) 0.001(3) 0.003(2) 0.002(3)
C9 0.049(3) 0.065(3) 0.036(2) -0.014(2) -0.0048(19) 0.012(2)
C25 0.036(2) 0.040(2) 0.034(2) -0.0031(18) 0.0031(17) 0.0000(18)
C6 0.044(2) 0.064(3) 0.047(3) -0.008(2) -0.009(2) 0.015(2)
C24 0.053(3) 0.061(3) 0.044(2) -0.001(2) 0.004(2) -0.017(2)
C26 0.059(3) 0.060(3) 0.041(2) 0.003(2) -0.004(2) -0.024(2)
C7 0.042(2) 0.064(3) 0.051(3) -0.002(2) -0.003(2) 0.014(2)
N10 0.0393(18) 0.046(2) 0.0312(17) -0.0008(15) 0.0002(14) -0.0093(16)
C28 0.039(2) 0.036(2) 0.032(2) -0.0011(17) 0.0054(17) -0.0032(18)
N7 0.051(2) 0.055(2) 0.0395(19) 0.0065(17) 0.0018(17) -0.0180(18)
C2 0.042(2) 0.051(3) 0.047(2) -0.004(2) 0.002(2) 0.016(2)
C4 0.057(3) 0.064(3) 0.037(2) -0.015(2) -0.009(2) 0.015(2)
C3 0.035(2) 0.049(3) 0.039(2) -0.002(2) -0.0055(18) 0.0066(19)
N9 0.0413(18) 0.042(2) 0.0345(18) -0.0060(15) -0.0001(15) -0.0077(16)
N2 0.0370(18) 0.051(2) 0.0343(18) -0.0053(16) 0.0027(15) 0.0076(16)
N3 0.0385(18) 0.043(2) 0.0270(16) -0.0055(15) -0.0006(14) 0.0034(16)
N8 0.058(2) 0.050(2) 0.0372(19) 0.0071(17) 0.0016(17) -0.0109(19)
C1 0.049(2) 0.050(3) 0.032(2) -0.0067(19) -0.0004(19) 0.008(2)
C5 0.049(3) 0.065(3) 0.042(2) -0.010(2) -0.005(2) 0.023(2)
N1 0.0390(18) 0.049(2) 0.0286(17) -0.0046(15) -0.0057(14) 0.0107(16)

loop_
_atom_type_symbol
_atom_type_description
_atom_type_scat_dispersion_real
_atom_type_scat_dispersion_imag
_atom_type_scat_source
C C 0.0033 0.0016 'International Tables Vol C Tables 4.2.6.8 and 6.1.1.4'
H H 0.0000 0.0000 'International Tables Vol C Tables 4.2.6.8 and 6.1.1.4'
N N 0.0061 0.0033 'International Tables Vol C Tables 4.2.6.8 and 6.1.1.4'
O O 0.0106 0.0060 'International Tables Vol C Tables 4.2.6.8 and 6.1.1.4'
Cl Cl 0.1484 0.1585 'International Tables Vol C Tables 4.2.6.8 and 6.1.1.4'
Zn Zn 0.2839 1.4301 'International Tables Vol C Tables 4.2.6.8 and 6.1.1.4'

loop_
_geom_angle_atom_site_label_1
_geom_angle_atom_site_label_2
_geom_angle_atom_site_label_3
_geom_angle
_geom_angle_site_symmetry_1
_geom_angle_site_symmetry_3
O1 Zn1 N3 107.77(13) . 3_676
O1 Zn1 N1 108.41(13) . 3_575
N3 Zn1 N1 111.21(13) 3_676 3_575
O1 Zn1 Cl1 112.40(9) . .
N3 Zn1 Cl1 110.26(10) 3_676 .
N1 Zn1 Cl1 106.83(11) 3_575 .
O1 Zn2 N9 110.05(13) . 1_454
O1 Zn2 N6 107.66(13) . .
N9 Zn2 N6 119.45(14) 1_454 .
O1 Zn2 N5 107.58(12) . .
N9 Zn2 N5 110.10(13) 1_454 .
N6 Zn2 N5 101.18(12) . .
N4 N5 C14 106.2(3) . .
N4 N5 Zn2 113.6(2) . .
C14 N5 Zn2 140.2(2) . .
Zn2 O1 Zn1 132.97(14) . .
N3 N4 N5 107.0(3) . .
C15 N6 C19 117.0(4) . .
C15 N6 Zn2 124.6(3) . .
C19 N6 Zn2 118.0(3) . .
N2 C14 N5 110.2(3) . .
N2 C14 C11 121.5(3) . .
N5 C14 C11 128.2(3) . .
C10 C11 C12 117.9(4) . .
C10 C11 C14 123.9(4) . .
C12 C11 C14 118.2(4) . .
N6 C15 C16 121.5(5) . .
C23 C22 C27 117.6(4) . .
C23 C22 C21 118.6(4) . .
C27 C22 C21 123.8(4) . .
C11 C10 C9 121.5(4) . .
C18 C17 C16 116.5(4) . .
C18 C17 C20 118.9(5) . .
C16 C17 C20 124.6(5) . .
C17 C16 C15 120.8(5) . .
C17 C18 C19 120.3(5) . .
C12 C13 C8 121.3(4) . .
C20 C21 C22 127.7(5) . .
C13 C12 C11 120.6(4) . .
C26 C27 C22 120.7(4) . .
C24 C23 C22 122.0(4) . .
C9 C8 C13 118.2(4) . .
C9 C8 C7 123.6(4) . .
C13 C8 C7 118.2(4) . .
N6 C19 C18 123.8(5) . .
C21 C20 C17 125.1(5) . .
C8 C9 C10 120.4(4) . .
C24 C25 C26 118.6(4) . .
C24 C25 C28 121.5(4) . .
C26 C25 C28 119.9(4) . .
C7 C6 C3 123.0(4) . .
C23 C24 C25 120.3(4) . .
C25 C26 C27 120.7(4) . .
C6 C7 C8 129.4(4) . .
C28 N10 N9 103.1(3) . .
N7 C28 N10 112.0(3) . .
N7 C28 C25 125.3(4) . .
N10 C28 C25 122.5(3) . .
C28 N7 N8 105.5(3) . .
C3 C2 C1 120.3(4) . .
C5 C4 C3 120.3(4) . .
C2 C3 C4 116.5(4) . .
C2 C3 C6 121.6(4) . .
C4 C3 C6 121.9(4) . .
N8 N9 N10 111.3(3) . .
N8 N9 Zn2 125.4(3) . 1_656
N10 N9 Zn2 118.3(3) . 1_656
C14 N2 N3 104.5(3) . .
N4 N3 N2 112.1(3) . .
N4 N3 Zn1 133.7(2) . 3_676
N2 N3 Zn1 114.2(2) . 3_676
N9 N8 N7 108.1(3) . .
N1 C1 C2 123.1(4) . .
N1 C5 C4 123.0(4) . .
C1 N1 C5 116.8(3) . .
C1 N1 Zn1 127.6(3) . 3_575
C5 N1 Zn1 115.3(3) . 3_575

loop_
_geom_bond_atom_site_label_1
_geom_bond_atom_site_label_2
_geom_bond_distance
_geom_bond_site_symmetry_2
Zn1 O1 1.910(3) .
Zn1 N3 2.014(3) 3_676
Zn1 N1 2.027(3) 3_575
Zn1 Cl1 2.2408(12) .
Zn2 O1 1.909(3) .
Zn2 N9 1.991(3) 1_454
Zn2 N6 2.021(3) .
Zn2 N5 2.063(3) .
N5 N4 1.345(4) .
N5 C14 1.348(5) .
N4 N3 1.300(4) .
N6 C15 1.334(6) .
N6 C19 1.337(6) .
C14 N2 1.327(5) .
C14 C11 1.464(5) .
C11 C10 1.373(6) .
C11 C12 1.382(6) .
C15 C16 1.400(6) .
C22 C23 1.375(6) .
C22 C27 1.389(6) .
C22 C21 1.476(6) .
C10 C9 1.381(6) .
C17 C18 1.362(7) .
C17 C16 1.381(7) .
C17 C20 1.495(6) .
C18 C19 1.372(6) .
C13 C12 1.371(6) .
C13 C8 1.383(6) .
C21 C20 1.272(6) .
C27 C26 1.385(6) .
C23 C24 1.373(6) .
C8 C9 1.372(6) .
C8 C7 1.457(6) .
C25 C24 1.380(6) .
C25 C26 1.381(6) .
C25 C28 1.471(5) .
C6 C7 1.325(6) .
C6 C3 1.479(5) .
N10 C28 1.339(5) .
N10 N9 1.352(4) .
C28 N7 1.335(5) .
N7 N8 1.345(5) .
C2 C3 1.375(6) .
C2 C1 1.378(6) .
C4 C5 1.365(6) .
C4 C3 1.388(6) .
N9 N8 1.307(5) .
N9 Zn2 1.991(3) 1_656
N2 N3 1.331(4) .
N3 Zn1 2.014(3) 3_676
C1 N1 1.329(5) .
C5 N1 1.347(5) .
N1 Zn1 2.027(3) 3_575
